data_1542376
loop_
_publ_author_name
'Wei, Jianpeng'
'Li, Yiming'
'Jiang, Xuefeng'

_publ_section_title
;
 Aqueous Compatible Protocol to Both Alkyl and Aryl Thioamide Synthesis.
;
_journal_issue 2
_journal_name_full 'Organic letters'
_journal_page_first 340
_journal_page_last 343
_journal_paper_doi 10.1021/acs.orglett.5b03541
_journal_volume 18
_journal_year 2016
_chemical_formula_sum 'C9 H8 Br N S'
_chemical_formula_weight 242.13
_chemical_name_systematic
; 
 ? 
;
_space_group_IT_number 62
_symmetry_cell_setting orthorhombic
_symmetry_space_group_name_Hall '-P 2ac 2n'
_symmetry_space_group_name_H-M 'P n m a'
_atom_sites_solution_hydrogens geom
_atom_sites_solution_primary direct
_atom_sites_solution_secondary difmap
_audit_creation_method SHELXL-97
_cell_angle_alpha 90.00
_cell_angle_beta 90.00
_cell_angle_gamma 90.00
_cell_formula_units_Z 4
_cell_length_a 12.7114(10)
_cell_length_b 7.4836(6)
_cell_length_c 10.6854(8)
_cell_measurement_temperature 296(2)
_cell_volume 1016.47(14)
_computing_structure_refinement 'SHELXL-97 (Sheldrick, 2008)'
_computing_structure_solution 'SHELXS-97 (Sheldrick, 2008)'
_diffrn_ambient_temperature 296(2)
_diffrn_measured_fraction_theta_full 0.993
_diffrn_measured_fraction_theta_max 0.993
_diffrn_measurement_device_type 'Bruker Smart Apex II'
_diffrn_radiation_monochromator graphite
_diffrn_radiation_source 'fine-focus sealed tube'
_diffrn_radiation_type MoK\a
_diffrn_radiation_wavelength 0.71073
_diffrn_reflns_av_R_equivalents 0.0458
_diffrn_reflns_av_sigmaI/netI 0.0189
_diffrn_reflns_limit_h_max 15
_diffrn_reflns_limit_h_min -15
_diffrn_reflns_limit_k_max 8
_diffrn_reflns_limit_k_min -8
_diffrn_reflns_limit_l_max 12
_diffrn_reflns_limit_l_min -12
_diffrn_reflns_number 11258
_diffrn_reflns_theta_full 25.00
_diffrn_reflns_theta_max 25.00
_diffrn_reflns_theta_min 3.32
_exptl_absorpt_coefficient_mu 4.195
_exptl_absorpt_correction_T_max 0.5718
_exptl_absorpt_correction_T_min 0.3382
_exptl_absorpt_correction_type multi-scan
_exptl_absorpt_process_details sadabs
_exptl_crystal_colour colorless
_exptl_crystal_density_diffrn 1.582
_exptl_crystal_density_method 'not measured'
_exptl_crystal_description block
_exptl_crystal_F_000 480
_exptl_crystal_size_max 0.33
_exptl_crystal_size_mid 0.27
_exptl_crystal_size_min 0.15
_refine_diff_density_max 0.244
_refine_diff_density_min -0.218
_refine_diff_density_rms 0.046
_refine_ls_extinction_method none
_refine_ls_goodness_of_fit_ref 1.058
_refine_ls_hydrogen_treatment mixed
_refine_ls_matrix_type full
_refine_ls_number_parameters 72
_refine_ls_number_reflns 964
_refine_ls_number_restraints 0
_refine_ls_restrained_S_all 1.058
_refine_ls_R_factor_all 0.0338
_refine_ls_R_factor_gt 0.0265
_refine_ls_shift/su_max 0.000
_refine_ls_shift/su_mean 0.000
_refine_ls_structure_factor_coef Fsqd
_refine_ls_weighting_details 'calc w=1/[\s^2^(Fo^2^)+(0.0386P)^2^+0.3652P] where P=(Fo^2^+2Fc^2^)/3'
_refine_ls_weighting_scheme calc
_refine_ls_wR_factor_gt 0.0694
_refine_ls_wR_factor_ref 0.0732
_reflns_number_gt 814
_reflns_number_total 964
_reflns_threshold_expression >2sigma(I)
_cod_data_source_file ol5b03541_si_002.cif
_cod_data_source_block z
_cod_depositor_comments
;
The following automatic conversions were performed:

'_symmetry_cell_setting' value 'Orthorhombic' changed to
'orthorhombic' according to
/usr/data/users/saulius/crontab/automatic-downloads/current/ACS/lib/dictionaries/cif_core.dic
dictionary named 'cif_core.dic' version 2.4.2 from 2011-04-26.

Automatic conversion script
Id: cif_fix_values 4268 2015-11-12 08:31:59Z antanas 
;
_cod_original_sg_symbol_H-M Pnma
_cod_database_code 1542376

loop_
_symmetry_equiv_pos_as_xyz
'x, y, z'
'-x+1/2, -y, z+1/2'
'-x, y+1/2, -z'
'x+1/2, -y+1/2, -z+1/2'
'-x, -y, -z'
'x-1/2, y, -z-1/2'
'x, -y-1/2, z'
'-x-1/2, y-1/2, z-1/2'

loop_
_atom_site_label
_atom_site_type_symbol
_atom_site_fract_x
_atom_site_fract_y
_atom_site_fract_z
_atom_site_U_iso_or_equiv
_atom_site_adp_type
_atom_site_occupancy
_atom_site_symmetry_multiplicity
_atom_site_calc_flag
_atom_site_refinement_flags
Br1 Br 0.34117(3) 0.2500 0.79716(3) 0.0735(2) Uani 1 2 d S
S1 S 0.32500(7) 0.2500 1.45990(10) 0.0746(4) Uani 1 2 d S
N1 N 0.5268(2) 0.2500 1.4005(2) 0.0465(7) Uani 1 2 d S
C1 C 0.5546(3) 0.2500 1.5338(3) 0.0662(11) Uani 1 2 d S
H1A H 0.4957 0.2500 1.5899 0.099 Uiso 1 2 d SR
H1B H 0.6096 0.1550 1.5499 0.099 Uiso 0.50 1 d PR
C2 C 0.6174(3) 0.2500 1.3154(4) 0.0654(12) Uani 1 2 d S
H2A H 0.603(4) 0.2500 1.241(5) 0.098 Uiso 1 2 d S
H2B H 0.661(5) 0.341(10) 1.336(8) 0.098 Uiso 0.50 1 d P
C3 C 0.4279(2) 0.2500 1.3638(3) 0.0423(7) Uani 1 2 d S
C4 C 0.4075(2) 0.2500 1.2260(3) 0.0411(7) Uani 1 2 d S
C5 C 0.3966(2) 0.0915(4) 1.1618(2) 0.0534(6) Uani 1 1 d .
H5A H 0.4031 -0.0162 1.2045 0.064 Uiso 1 1 calc R
C6 C 0.3759(2) 0.0904(4) 1.0342(2) 0.0572(7) Uani 1 1 d .
H6A H 0.3687 -0.0169 0.9913 0.069 Uiso 1 1 calc R
C7 C 0.3663(2) 0.2500 0.9728(3) 0.0516(9) Uani 1 2 d S

loop_
_atom_site_aniso_label
_atom_site_aniso_U_11
_atom_site_aniso_U_22
_atom_site_aniso_U_33
_atom_site_aniso_U_23
_atom_site_aniso_U_13
_atom_site_aniso_U_12
Br1 0.0760(3) 0.1096(4) 0.0348(2) 0.000 -0.00421(17) 0.000
S1 0.0470(5) 0.1343(10) 0.0426(5) 0.000 0.0084(4) 0.000
N1 0.0396(14) 0.0610(18) 0.0388(14) 0.000 -0.0048(11) 0.000
C1 0.065(2) 0.094(3) 0.0400(18) 0.000 -0.0155(17) 0.000
C2 0.0393(19) 0.102(4) 0.055(2) 0.000 0.0013(17) 0.000
C3 0.0406(17) 0.0477(19) 0.0384(17) 0.000 -0.0018(13) 0.000
C4 0.0327(15) 0.054(2) 0.0367(16) 0.000 -0.0009(12) 0.000
C5 0.0633(15) 0.0530(16) 0.0438(12) 0.0007(11) -0.0021(12) 0.0045(12)
C6 0.0626(15) 0.0649(17) 0.0442(13) -0.0096(12) -0.0028(11) -0.0001(13)
C7 0.0383(16) 0.083(3) 0.0333(16) 0.000 -0.0016(13) 0.000

loop_
_atom_type_symbol
_atom_type_description
_atom_type_scat_dispersion_real
_atom_type_scat_dispersion_imag
_atom_type_scat_source
C C 0.0033 0.0016 'International Tables Vol C Tables 4.2.6.8 and 6.1.1.4'
H H 0.0000 0.0000 'International Tables Vol C Tables 4.2.6.8 and 6.1.1.4'
N N 0.0061 0.0033 'International Tables Vol C Tables 4.2.6.8 and 6.1.1.4'
S S 0.1246 0.1234 'International Tables Vol C Tables 4.2.6.8 and 6.1.1.4'
Br Br -0.2901 2.4595 'International Tables Vol C Tables 4.2.6.8 and 6.1.1.4'

loop_
_geom_angle_atom_site_label_1
_geom_angle_atom_site_label_2
_geom_angle_atom_site_label_3
_geom_angle
_geom_angle_site_symmetry_1
_geom_angle_site_symmetry_3
C3 N1 C1 121.3(3) . .
C3 N1 C2 124.4(3) . .
C1 N1 C2 114.3(3) . .
N1 C1 H1A 114.7 . .
N1 C1 H1B 109.4 . .
H1A C1 H1B 115.6 . .
N1 C2 H2A 115(4) . .
N1 C2 H2B 109(5) . .
H2A C2 H2B 112(6) . .
N1 C3 C4 117.3(3) . .
N1 C3 S1 124.5(2) . .
C4 C3 S1 118.1(2) . .
C5 C4 C5 118.9(3) 7_565 .
C5 C4 C3 120.54(15) 7_565 .
C5 C4 C3 120.54(15) . .
C4 C5 C6 120.9(3) . .
C4 C5 H5A 119.6 . .
C6 C5 H5A 119.6 . .
C7 C6 C5 118.9(3) . .
C7 C6 H6A 120.6 . .
C5 C6 H6A 120.6 . .
C6 C7 C6 121.6(3) . 7_565
C6 C7 Br1 119.21(16) . .
C6 C7 Br1 119.21(16) 7_565 .

loop_
_geom_bond_atom_site_label_1
_geom_bond_atom_site_label_2
_geom_bond_distance
_geom_bond_site_symmetry_2
Br1 C7 1.904(3) .
S1 C3 1.663(3) .
N1 C3 1.317(4) .
N1 C1 1.467(4) .
N1 C2 1.468(5) .
C1 H1A 0.9600 .
C1 H1B 1.0115 .
C2 H2A 0.81(6) .
C2 H2B 0.91(8) .
C3 C4 1.494(4) .
C4 C5 1.377(3) 7_565
C4 C5 1.377(3) .
C5 C6 1.388(3) .
C5 H5A 0.9300 .
C6 C7 1.368(3) .
C6 H6A 0.9300 .
C7 C6 1.368(3) 7_565

loop_
_geom_torsion_atom_site_label_1
_geom_torsion_atom_site_label_2
_geom_torsion_atom_site_label_3
_geom_torsion_atom_site_label_4
_geom_torsion
_geom_torsion_site_symmetry_1
_geom_torsion_site_symmetry_4
C1 N1 C3 C4 180.000(1) . .
C2 N1 C3 C4 0.000(1) . .
C1 N1 C3 S1 0.000(1) . .
C2 N1 C3 S1 180.0 . .
N1 C3 C4 C5 -90.9(3) . 7_565
S1 C3 C4 C5 89.1(3) . 7_565
N1 C3 C4 C5 90.9(3) . .
S1 C3 C4 C5 -89.1(3) . .
C5 C4 C5 C6 0.6(5) 7_565 .
C3 C4 C5 C6 178.9(2) . .
C4 C5 C6 C7 -0.1(4) . .
C5 C6 C7 C6 -0.4(5) . 7_565
C5 C6 C7 Br1 178.6(2) . .
